data_4350687
loop_
_publ_author_name
'Machonkin, Timothy E.'
'Boshart, Monica D.'
'Schofield, Jeremy A.'
'Rodriguez, Meghan M.'
'Grubel, Katarzyna'
'Rokhsana, Dalia'
'Brennessel, William W.'
'Holland, Patrick L.'

_publ_section_title
;
 Structural and spectroscopic characterization of iron(II), cobalt(II),
 and nickel(II) ortho-dihalophenolate complexes: insights into
 metal-halogen secondary bonding.
;
_journal_issue 18
_journal_name_full 'Inorganic chemistry'
_journal_page_first 9837
_journal_page_last 9848
_journal_paper_doi 10.1021/ic501424e
_journal_volume 53
_journal_year 2014
_chemical_formula_moiety 'C51 H37 B Br2 N6 Ni O'
_chemical_formula_sum 'C51 H37 B Br2 N6 Ni O'
_chemical_formula_weight 979.21
_chemical_name_common holmb03
_chemical_name_systematic
; 
 6 
;
_space_group_IT_number 2
_space_group_name_Hall '-P 1'
_space_group_name_H-M_alt 'P -1'
_symmetry_cell_setting triclinic
_symmetry_space_group_name_H-M 'P -1'
_atom_sites_solution_hydrogens geom
_atom_sites_solution_primary direct
_atom_sites_solution_secondary difmap
_audit_creation_method SHELXL-97
_cell_angle_alpha 90.729(2)
_cell_angle_beta 100.184(2)
_cell_angle_gamma 117.451(2)
_cell_formula_units_Z 2
_cell_length_a 12.4504(15)
_cell_length_b 12.8726(16)
_cell_length_c 15.8829(19)
_cell_measurement_reflns_used 1804
_cell_measurement_temperature 100.0(5)
_cell_measurement_theta_max 20.53
_cell_measurement_theta_min 2.33
_cell_volume 2210.4(5)
_computing_cell_refinement 'SAINT (Bruker, 2009)'
_computing_data_collection 'APEX2 (Bruker, 2011)'
_computing_data_reduction 'SAINT (Bruker, 2009)'
_computing_molecular_graphics 'SHELXTL (Sheldrick, 2008)'
_computing_publication_material 'SHELXTL (Sheldrick, 2008)'
_computing_structure_refinement 'SHELXL-97 (Sheldrick, 2008)'
_computing_structure_solution 'SIR97 (Altomare et al., 1999)'
_diffrn_ambient_temperature 100.0(5)
_diffrn_measured_fraction_theta_full 1.000
_diffrn_measured_fraction_theta_max 1.000
_diffrn_measurement_device_type 'Bruker SMART APEX II CCD Platform'
_diffrn_measurement_method 'area detector, \w scans per \f'
_diffrn_radiation_monochromator graphite
_diffrn_radiation_source 'fine-focus sealed tube'
_diffrn_radiation_type MoK\a
_diffrn_radiation_wavelength 0.71073
_diffrn_reflns_av_R_equivalents 0.1462
_diffrn_reflns_av_sigmaI/netI 0.1816
_diffrn_reflns_limit_h_max 14
_diffrn_reflns_limit_h_min -14
_diffrn_reflns_limit_k_max 15
_diffrn_reflns_limit_k_min -15
_diffrn_reflns_limit_l_max 18
_diffrn_reflns_limit_l_min -18
_diffrn_reflns_number 23848
_diffrn_reflns_theta_full 25.03
_diffrn_reflns_theta_max 25.03
_diffrn_reflns_theta_min 1.79
_diffrn_standards_number 0
_exptl_absorpt_coefficient_mu 2.293
_exptl_absorpt_correction_T_max 0.8940
_exptl_absorpt_correction_T_min 0.6830
_exptl_absorpt_correction_type multi-scan
_exptl_absorpt_process_details 'SADABS (Sheldrick, 2008)'
_exptl_crystal_colour yellow-orange
_exptl_crystal_density_diffrn 1.471
_exptl_crystal_density_method 'not measured'
_exptl_crystal_description plate
_exptl_crystal_F_000 992
_exptl_crystal_size_max 0.18
_exptl_crystal_size_mid 0.14
_exptl_crystal_size_min 0.05
_refine_diff_density_max 0.465
_refine_diff_density_min -0.495
_refine_diff_density_rms 0.111
_refine_ls_extinction_method none
_refine_ls_goodness_of_fit_ref 0.870
_refine_ls_hydrogen_treatment constr
_refine_ls_matrix_type full
_refine_ls_number_parameters 559
_refine_ls_number_reflns 7809
_refine_ls_number_restraints 0
_refine_ls_restrained_S_all 0.870
_refine_ls_R_factor_all 0.1447
_refine_ls_R_factor_gt 0.0634
_refine_ls_shift/su_max 0.000
_refine_ls_shift/su_mean 0.000
_refine_ls_structure_factor_coef Fsqd
_refine_ls_weighting_details 'calc w=1/[\s^2^(Fo^2^)+(0.0373P)^2^+0.0000P] where P=(Fo^2^+2Fc^2^)/3'
_refine_ls_weighting_scheme calc
_refine_ls_wR_factor_gt 0.1057
_refine_ls_wR_factor_ref 0.1276
_reflns_number_gt 3766
_reflns_number_total 7809
_reflns_threshold_expression >2sigma(I)
_cod_data_source_file ic501424e_si_001.cif
_cod_data_source_block 6
_cod_database_code 4350687

loop_
_symmetry_equiv_pos_as_xyz
'x, y, z'
'-x, -y, -z'

loop_
_atom_site_label
_atom_site_type_symbol
_atom_site_fract_x
_atom_site_fract_y
_atom_site_fract_z
_atom_site_U_iso_or_equiv
_atom_site_adp_type
_atom_site_occupancy
_atom_site_symmetry_multiplicity
_atom_site_calc_flag
_atom_site_refinement_flags
Ni1 Ni 0.35556(9) 0.18644(8) 0.74343(6) 0.0245(3) Uani 1 1 d .
Br1 Br 0.41461(8) 0.37418(7) 0.85290(5) 0.0325(2) Uani 1 1 d .
Br2 Br 0.18761(8) -0.08347(8) 0.95281(5) 0.0371(2) Uani 1 1 d .
O1 O 0.3102(4) 0.1091(4) 0.8426(3) 0.0273(12) Uani 1 1 d .
N1 N 0.2268(5) 0.2092(5) 0.6601(3) 0.0226(14) Uani 1 1 d .
N2 N 0.2345(5) 0.2016(5) 0.5749(3) 0.0223(14) Uani 1 1 d .
N3 N 0.3279(5) 0.0409(5) 0.6707(4) 0.0241(14) Uani 1 1 d .
N4 N 0.3122(5) 0.0520(5) 0.5839(3) 0.0199(14) Uani 1 1 d .
N5 N 0.4948(5) 0.2818(5) 0.6825(3) 0.0205(14) Uani 1 1 d .
N6 N 0.4608(5) 0.2659(5) 0.5950(3) 0.0210(14) Uani 1 1 d .
B1 B 0.3312(8) 0.1691(7) 0.5514(6) 0.027(2) Uani 1 1 d .
H1 H 0.3237 0.1633 0.4876 0.032 Uiso 1 1 calc R
C1 C 0.1302(7) 0.2315(6) 0.6614(5) 0.0254(18) Uani 1 1 d .
C2 C 0.0777(7) 0.2350(6) 0.5767(4) 0.0255(18) Uani 1 1 d .
H2 H 0.0092 0.2494 0.5592 0.031 Uiso 1 1 calc R
C3 C 0.1426(7) 0.2140(6) 0.5236(5) 0.0271(18) Uani 1 1 d .
C4 C 0.3182(6) -0.0677(6) 0.6791(4) 0.0238(18) Uani 1 1 d .
C5 C 0.2943(6) -0.1265(6) 0.5981(4) 0.0248(18) Uani 1 1 d .
H5 H 0.2813 -0.2043 0.5856 0.030 Uiso 1 1 calc R
C6 C 0.2935(6) -0.0475(6) 0.5395(4) 0.0222(17) Uani 1 1 d .
C7 C 0.6115(7) 0.3681(6) 0.7023(4) 0.0255(18) Uani 1 1 d .
C8 C 0.6527(7) 0.4114(6) 0.6296(4) 0.0269(18) Uani 1 1 d .
H8 H 0.7313 0.4743 0.6265 0.032 Uiso 1 1 calc R
C9 C 0.5560(7) 0.3444(6) 0.5609(5) 0.0280(19) Uani 1 1 d .
C10 C 0.0891(6) 0.2471(7) 0.7392(4) 0.0258(18) Uani 1 1 d .
C11 C 0.0833(7) 0.1780(7) 0.8053(4) 0.0284(19) Uani 1 1 d .
H11 H 0.1106 0.1205 0.8023 0.034 Uiso 1 1 calc R
C12 C 0.0383(7) 0.1909(6) 0.8758(5) 0.0300(19) Uani 1 1 d .
H12 H 0.0357 0.1432 0.9214 0.036 Uiso 1 1 calc R
C13 C -0.0033(7) 0.2736(7) 0.8802(5) 0.040(2) Uani 1 1 d .
H13 H -0.0358 0.2817 0.9283 0.048 Uiso 1 1 calc R
C14 C 0.0026(7) 0.3444(7) 0.8144(5) 0.039(2) Uani 1 1 d .
H14 H -0.0253 0.4015 0.8173 0.047 Uiso 1 1 calc R
C15 C 0.0492(7) 0.3315(7) 0.7444(5) 0.037(2) Uani 1 1 d .
H15 H 0.0542 0.3807 0.6996 0.044 Uiso 1 1 calc R
C16 C 0.1224(6) 0.2027(6) 0.4300(4) 0.0231(17) Uani 1 1 d .
C17 C 0.2178(7) 0.2589(6) 0.3858(4) 0.0254(18) Uani 1 1 d .
H17 H 0.2996 0.3088 0.4167 0.031 Uiso 1 1 calc R
C18 C 0.1928(7) 0.2418(6) 0.2972(5) 0.0290(19) Uani 1 1 d .
H18 H 0.2591 0.2788 0.2679 0.035 Uiso 1 1 calc R
C19 C 0.0757(7) 0.1732(6) 0.2498(5) 0.0308(19) Uani 1 1 d .
H19 H 0.0604 0.1621 0.1888 0.037 Uiso 1 1 calc R
C20 C -0.0190(7) 0.1210(6) 0.2935(4) 0.0268(18) Uani 1 1 d .
H20 H -0.1013 0.0743 0.2622 0.032 Uiso 1 1 calc R
C21 C 0.0042(6) 0.1357(6) 0.3826(4) 0.0244(18) Uani 1 1 d .
H21 H -0.0625 0.0990 0.4115 0.029 Uiso 1 1 calc R
C22 C 0.3396(7) -0.1128(7) 0.7609(5) 0.0269(18) Uani 1 1 d .
C23 C 0.4392(7) -0.0418(7) 0.8261(5) 0.0295(19) Uani 1 1 d .
H23 H 0.4843 0.0402 0.8219 0.035 Uiso 1 1 calc R
C24 C 0.4740(8) -0.0891(8) 0.8972(5) 0.038(2) Uani 1 1 d .
H24 H 0.5436 -0.0400 0.9409 0.046 Uiso 1 1 calc R
C25 C 0.4073(8) -0.2070(8) 0.9044(5) 0.037(2) Uani 1 1 d .
H25 H 0.4323 -0.2398 0.9524 0.045 Uiso 1 1 calc R
C26 C 0.3035(8) -0.2788(7) 0.8418(5) 0.040(2) Uani 1 1 d .
H26 H 0.2550 -0.3599 0.8474 0.049 Uiso 1 1 calc R
C27 C 0.2732(7) -0.2285(7) 0.7715(5) 0.031(2) Uani 1 1 d .
H27 H 0.2026 -0.2771 0.7283 0.038 Uiso 1 1 calc R
C28 C 0.2858(6) -0.0595(6) 0.4463(4) 0.0223(17) Uani 1 1 d .
C29 C 0.3605(7) -0.0990(6) 0.4159(4) 0.0275(19) Uani 1 1 d .
H29 H 0.4110 -0.1214 0.4552 0.033 Uiso 1 1 calc R
C30 C 0.3619(7) -0.1062(6) 0.3280(5) 0.0292(19) Uani 1 1 d .
H30 H 0.4134 -0.1330 0.3081 0.035 Uiso 1 1 calc R
C31 C 0.2879(7) -0.0742(7) 0.2700(5) 0.034(2) Uani 1 1 d .
H31 H 0.2887 -0.0776 0.2104 0.041 Uiso 1 1 calc R
C32 C 0.2128(7) -0.0369(6) 0.3016(5) 0.0299(19) Uani 1 1 d .
H32 H 0.1624 -0.0140 0.2626 0.036 Uiso 1 1 calc R
C33 C 0.2090(6) -0.0321(6) 0.3873(4) 0.0247(18) Uani 1 1 d .
H33 H 0.1535 -0.0099 0.4063 0.030 Uiso 1 1 calc R
C34 C 0.6847(7) 0.4002(7) 0.7917(4) 0.0282(19) Uani 1 1 d .
C35 C 0.6709(7) 0.3177(7) 0.8494(4) 0.033(2) Uani 1 1 d .
H35 H 0.6094 0.2382 0.8324 0.040 Uiso 1 1 calc R
C36 C 0.7435(7) 0.3472(7) 0.9303(5) 0.032(2) Uani 1 1 d .
H36 H 0.7319 0.2887 0.9686 0.038 Uiso 1 1 calc R
C37 C 0.8338(8) 0.4623(7) 0.9563(5) 0.039(2) Uani 1 1 d .
H37 H 0.8829 0.4836 1.0129 0.046 Uiso 1 1 calc R
C38 C 0.8516(8) 0.5445(7) 0.9002(5) 0.051(3) Uani 1 1 d .
H38 H 0.9135 0.6236 0.9178 0.061 Uiso 1 1 calc R
C39 C 0.7806(8) 0.5143(7) 0.8175(5) 0.046(2) Uani 1 1 d .
H39 H 0.7974 0.5719 0.7780 0.055 Uiso 1 1 calc R
C40 C 0.5540(6) 0.3533(6) 0.4684(5) 0.0235(18) Uani 1 1 d .
C41 C 0.5967(7) 0.4653(6) 0.4398(5) 0.032(2) Uani 1 1 d .
H41 H 0.6258 0.5325 0.4801 0.038 Uiso 1 1 calc R
C42 C 0.5970(7) 0.4791(7) 0.3539(5) 0.0312(19) Uani 1 1 d .
H42 H 0.6260 0.5556 0.3355 0.037 Uiso 1 1 calc R
C43 C 0.5559(7) 0.3837(7) 0.2947(5) 0.031(2) Uani 1 1 d .
H43 H 0.5574 0.3937 0.2357 0.037 Uiso 1 1 calc R
C44 C 0.5118(7) 0.2717(7) 0.3224(4) 0.0308(19) Uani 1 1 d .
H44 H 0.4823 0.2049 0.2816 0.037 Uiso 1 1 calc R
C45 C 0.5105(6) 0.2566(6) 0.4075(4) 0.0230(17) Uani 1 1 d .
H45 H 0.4796 0.1796 0.4251 0.028 Uiso 1 1 calc R
C46 C 0.3067(7) 0.1518(7) 0.9149(4) 0.0261(18) Uani 1 1 d .
C47 C 0.3525(7) 0.2733(7) 0.9378(5) 0.032(2) Uani 1 1 d .
C48 C 0.3456(7) 0.3221(7) 1.0141(5) 0.036(2) Uani 1 1 d .
H48 H 0.3752 0.4045 1.0250 0.043 Uiso 1 1 calc R
C49 C 0.2946(7) 0.2469(8) 1.0729(5) 0.040(2) Uani 1 1 d .
H49 H 0.2905 0.2777 1.1262 0.048 Uiso 1 1 calc R
C50 C 0.2492(8) 0.1270(9) 1.0557(5) 0.046(2) Uani 1 1 d .
H50 H 0.2153 0.0761 1.0975 0.055 Uiso 1 1 calc R
C51 C 0.2529(7) 0.0816(6) 0.9788(4) 0.0272(18) Uani 1 1 d .

loop_
_atom_site_aniso_label
_atom_site_aniso_U_11
_atom_site_aniso_U_22
_atom_site_aniso_U_33
_atom_site_aniso_U_23
_atom_site_aniso_U_13
_atom_site_aniso_U_12
Ni1 0.0278(6) 0.0290(6) 0.0173(5) 0.0045(4) 0.0078(5) 0.0128(5)
Br1 0.0363(5) 0.0325(5) 0.0263(5) 0.0008(4) 0.0097(4) 0.0132(4)
Br2 0.0385(5) 0.0444(6) 0.0310(5) 0.0151(4) 0.0129(4) 0.0194(5)
O1 0.026(3) 0.042(3) 0.021(3) 0.007(2) 0.007(2) 0.021(3)
N1 0.025(4) 0.022(4) 0.013(3) 0.003(2) 0.007(3) 0.004(3)
N2 0.029(4) 0.021(3) 0.015(3) 0.002(3) 0.006(3) 0.010(3)
N3 0.026(4) 0.024(4) 0.024(4) 0.006(3) 0.009(3) 0.011(3)
N4 0.020(3) 0.027(4) 0.010(3) 0.003(3) 0.009(3) 0.008(3)
N5 0.016(3) 0.022(4) 0.018(3) 0.003(3) 0.002(3) 0.005(3)
N6 0.025(4) 0.029(4) 0.015(3) 0.004(3) 0.006(3) 0.016(3)
B1 0.037(6) 0.028(5) 0.025(5) 0.005(4) 0.007(4) 0.023(5)
C1 0.024(5) 0.018(4) 0.035(5) 0.004(3) 0.011(4) 0.009(4)
C2 0.031(5) 0.024(4) 0.023(4) 0.002(3) 0.007(4) 0.013(4)
C3 0.028(5) 0.025(5) 0.026(5) 0.007(3) 0.008(4) 0.009(4)
C4 0.022(4) 0.016(4) 0.025(4) 0.009(3) 0.008(3) 0.002(4)
C5 0.024(5) 0.024(4) 0.023(4) -0.001(3) 0.001(4) 0.010(4)
C6 0.015(4) 0.026(4) 0.028(4) 0.002(3) 0.005(3) 0.011(4)
C7 0.031(5) 0.029(5) 0.018(4) 0.004(3) 0.002(4) 0.015(4)
C8 0.025(5) 0.024(5) 0.028(5) 0.002(3) 0.003(4) 0.009(4)
C9 0.034(5) 0.025(5) 0.030(5) 0.006(4) 0.009(4) 0.017(4)
C10 0.017(4) 0.036(5) 0.018(4) -0.004(3) 0.006(3) 0.007(4)
C11 0.025(5) 0.040(5) 0.015(4) -0.010(4) -0.005(4) 0.014(4)
C12 0.029(5) 0.029(5) 0.030(5) 0.002(3) 0.007(4) 0.012(4)
C13 0.030(5) 0.052(6) 0.032(5) -0.005(4) 0.007(4) 0.014(5)
C14 0.030(5) 0.032(5) 0.049(6) -0.010(4) 0.012(4) 0.008(4)
C15 0.051(6) 0.036(5) 0.034(5) 0.003(4) 0.021(4) 0.025(5)
C16 0.020(4) 0.022(4) 0.026(4) 0.002(3) 0.006(4) 0.008(4)
C17 0.030(5) 0.022(4) 0.027(5) 0.000(3) 0.001(4) 0.016(4)
C18 0.035(5) 0.033(5) 0.022(5) 0.006(4) 0.009(4) 0.017(4)
C19 0.031(5) 0.035(5) 0.026(5) 0.006(4) 0.003(4) 0.017(4)
C20 0.027(5) 0.028(5) 0.023(4) -0.003(3) 0.000(4) 0.012(4)
C21 0.018(4) 0.038(5) 0.018(4) -0.001(3) 0.001(3) 0.015(4)
C22 0.028(5) 0.037(5) 0.026(5) 0.008(4) 0.012(4) 0.022(4)
C23 0.039(5) 0.041(5) 0.027(5) 0.010(4) 0.015(4) 0.032(5)
C24 0.036(5) 0.051(6) 0.035(5) 0.001(4) 0.002(4) 0.028(5)
C25 0.045(6) 0.058(6) 0.025(5) 0.014(4) 0.010(4) 0.035(5)
C26 0.069(7) 0.037(5) 0.032(5) 0.021(4) 0.020(5) 0.034(5)
C27 0.037(5) 0.031(5) 0.026(5) 0.012(4) 0.015(4) 0.013(4)
C28 0.024(4) 0.028(5) 0.020(4) 0.005(3) 0.010(3) 0.016(4)
C29 0.031(5) 0.037(5) 0.020(4) 0.007(3) 0.009(4) 0.020(4)
C30 0.031(5) 0.030(5) 0.029(5) -0.001(4) 0.008(4) 0.016(4)
C31 0.036(5) 0.042(5) 0.025(5) 0.009(4) 0.014(4) 0.018(4)
C32 0.029(5) 0.038(5) 0.024(5) 0.005(4) 0.005(4) 0.016(4)
C33 0.023(4) 0.024(4) 0.026(4) 0.001(3) 0.011(4) 0.008(4)
C34 0.025(5) 0.039(5) 0.019(4) 0.003(4) 0.003(4) 0.014(4)
C35 0.040(5) 0.035(5) 0.016(4) -0.001(4) -0.001(4) 0.013(4)
C36 0.030(5) 0.044(6) 0.022(5) 0.002(4) 0.002(4) 0.019(4)
C37 0.043(6) 0.048(6) 0.024(5) -0.004(4) -0.009(4) 0.027(5)
C38 0.052(6) 0.027(5) 0.036(5) -0.010(4) -0.023(5) -0.003(5)
C39 0.052(6) 0.032(5) 0.040(6) 0.000(4) -0.011(5) 0.016(5)
C40 0.013(4) 0.028(5) 0.028(5) 0.005(4) 0.006(3) 0.007(4)
C41 0.037(5) 0.021(5) 0.037(5) 0.003(4) 0.012(4) 0.011(4)
C42 0.031(5) 0.029(5) 0.031(5) 0.009(4) 0.012(4) 0.010(4)
C43 0.033(5) 0.036(5) 0.014(4) 0.000(4) 0.001(4) 0.009(4)
C44 0.036(5) 0.042(5) 0.016(4) 0.001(4) 0.001(4) 0.020(4)
C45 0.021(4) 0.028(5) 0.024(4) 0.010(3) 0.008(3) 0.012(4)
C46 0.023(4) 0.041(5) 0.014(4) 0.002(3) 0.000(3) 0.016(4)
C47 0.033(5) 0.052(6) 0.018(4) 0.003(4) 0.007(4) 0.026(5)
C48 0.044(6) 0.045(6) 0.023(5) -0.005(4) 0.000(4) 0.028(5)
C49 0.039(6) 0.049(6) 0.024(5) -0.015(4) 0.001(4) 0.016(5)
C50 0.049(6) 0.073(7) 0.026(5) 0.007(5) 0.001(4) 0.039(6)
C51 0.033(5) 0.030(5) 0.017(4) 0.003(3) 0.005(4) 0.013(4)

loop_
_atom_type_symbol
_atom_type_description
_atom_type_scat_dispersion_real
_atom_type_scat_dispersion_imag
_atom_type_scat_source
C C 0.0033 0.0016 'International Tables Vol C Tables 4.2.6.8 and 6.1.1.4'
H H 0.0000 0.0000 'International Tables Vol C Tables 4.2.6.8 and 6.1.1.4'
B B 0.0013 0.0007 'International Tables Vol C Tables 4.2.6.8 and 6.1.1.4'
N N 0.0061 0.0033 'International Tables Vol C Tables 4.2.6.8 and 6.1.1.4'
O O 0.0106 0.0060 'International Tables Vol C Tables 4.2.6.8 and 6.1.1.4'
Ni Ni 0.3393 1.1124 'International Tables Vol C Tables 4.2.6.8 and 6.1.1.4'
Br Br -0.2901 2.4595 'International Tables Vol C Tables 4.2.6.8 and 6.1.1.4'

loop_
_geom_angle_atom_site_label_1
_geom_angle_atom_site_label_2
_geom_angle_atom_site_label_3
_geom_angle
O1 Ni1 N1 118.5(2)
O1 Ni1 N5 146.7(2)
N1 Ni1 N5 94.3(2)
O1 Ni1 N3 95.9(2)
N1 Ni1 N3 93.4(2)
N5 Ni1 N3 87.2(2)
O1 Ni1 Br1 80.67(15)
N1 Ni1 Br1 94.06(16)
N5 Ni1 Br1 92.02(16)
N3 Ni1 Br1 172.58(17)
C47 Br1 Ni1 89.9(2)
C46 O1 Ni1 129.1(5)
C1 N1 N2 106.1(5)
C1 N1 Ni1 139.2(5)
N2 N1 Ni1 114.6(4)
C3 N2 N1 110.6(6)
C3 N2 B1 130.4(6)
N1 N2 B1 118.7(6)
C4 N3 N4 106.4(5)
C4 N3 Ni1 140.8(5)
N4 N3 Ni1 112.8(4)
C6 N4 N3 109.8(5)
C6 N4 B1 129.2(6)
N3 N4 B1 120.6(6)
C7 N5 N6 106.7(5)
C7 N5 Ni1 138.6(5)
N6 N5 Ni1 114.3(4)
N5 N6 C9 109.5(6)
N5 N6 B1 119.5(6)
C9 N6 B1 130.9(6)
N4 B1 N6 108.9(6)
N4 B1 N2 110.2(6)
N6 B1 N2 108.4(6)
N4 B1 H1 109.8
N6 B1 H1 109.8
N2 B1 H1 109.8
N1 C1 C2 108.5(6)
N1 C1 C10 124.9(6)
C2 C1 C10 126.6(7)
C3 C2 C1 107.8(7)
C3 C2 H2 126.1
C1 C2 H2 126.1
N2 C3 C2 106.9(6)
N2 C3 C16 123.1(6)
C2 C3 C16 130.0(7)
N3 C4 C5 110.0(6)
N3 C4 C22 125.0(6)
C5 C4 C22 124.9(7)
C6 C5 C4 105.6(6)
C6 C5 H5 127.2
C4 C5 H5 127.2
N4 C6 C5 108.1(6)
N4 C6 C28 123.3(6)
C5 C6 C28 128.3(6)
N5 C7 C8 110.8(6)
N5 C7 C34 121.9(6)
C8 C7 C34 127.0(7)
C7 C8 C9 106.0(7)
C7 C8 H8 127.0
C9 C8 H8 127.0
N6 C9 C8 107.0(6)
N6 C9 C40 125.2(7)
C8 C9 C40 127.8(7)
C11 C10 C15 119.1(7)
C11 C10 C1 122.2(7)
C15 C10 C1 118.6(7)
C10 C11 C12 120.9(7)
C10 C11 H11 119.5
C12 C11 H11 119.5
C11 C12 C13 119.9(7)
C11 C12 H12 120.1
C13 C12 H12 120.1
C14 C13 C12 119.9(8)
C14 C13 H13 120.1
C12 C13 H13 120.1
C15 C14 C13 119.7(8)
C15 C14 H14 120.1
C13 C14 H14 120.1
C14 C15 C10 120.5(7)
C14 C15 H15 119.7
C10 C15 H15 119.7
C21 C16 C17 118.2(7)
C21 C16 C3 119.1(6)
C17 C16 C3 122.6(7)
C18 C17 C16 119.7(7)
C18 C17 H17 120.2
C16 C17 H17 120.2
C19 C18 C17 122.3(7)
C19 C18 H18 118.9
C17 C18 H18 118.9
C18 C19 C20 117.9(7)
C18 C19 H19 121.1
C20 C19 H19 121.1
C19 C20 C21 120.8(7)
C19 C20 H20 119.6
C21 C20 H20 119.6
C16 C21 C20 121.1(7)
C16 C21 H21 119.4
C20 C21 H21 119.4
C27 C22 C23 117.8(7)
C27 C22 C4 121.3(7)
C23 C22 C4 120.4(7)
C22 C23 C24 120.8(8)
C22 C23 H23 119.6
C24 C23 H23 119.6
C25 C24 C23 119.7(8)
C25 C24 H24 120.1
C23 C24 H24 120.1
C24 C25 C26 120.5(7)
C24 C25 H25 119.8
C26 C25 H25 119.8
C27 C26 C25 117.9(8)
C27 C26 H26 121.0
C25 C26 H26 121.0
C22 C27 C26 123.1(8)
C22 C27 H27 118.4
C26 C27 H27 118.4
C33 C28 C29 118.6(6)
C33 C28 C6 123.1(6)
C29 C28 C6 118.4(6)
C28 C29 C30 120.9(7)
C28 C29 H29 119.6
C30 C29 H29 119.6
C31 C30 C29 119.9(7)
C31 C30 H30 120.0
C29 C30 H30 120.0
C30 C31 C32 118.2(7)
C30 C31 H31 120.9
C32 C31 H31 120.9
C33 C32 C31 122.2(7)
C33 C32 H32 118.9
C31 C32 H32 118.9
C32 C33 C28 120.2(7)
C32 C33 H33 119.9
C28 C33 H33 119.9
C35 C34 C39 117.2(7)
C35 C34 C7 122.3(7)
C39 C34 C7 120.1(7)
C36 C35 C34 121.8(8)
C36 C35 H35 119.1
C34 C35 H35 119.1
C35 C36 C37 120.1(8)
C35 C36 H36 120.0
C37 C36 H36 120.0
C38 C37 C36 119.4(8)
C38 C37 H37 120.3
C36 C37 H37 120.3
C37 C38 C39 120.7(8)
C37 C38 H38 119.6
C39 C38 H38 119.6
C38 C39 C34 120.6(8)
C38 C39 H39 119.7
C34 C39 H39 119.7
C45 C40 C41 118.2(7)
C45 C40 C9 123.7(6)
C41 C40 C9 118.1(7)
C42 C41 C40 120.6(7)
C42 C41 H41 119.7
C40 C41 H41 119.7
C43 C42 C41 120.7(7)
C43 C42 H42 119.6
C41 C42 H42 119.6
C42 C43 C44 119.0(7)
C42 C43 H43 120.5
C44 C43 H43 120.5
C45 C44 C43 120.8(7)
C45 C44 H44 119.6
C43 C44 H44 119.6
C44 C45 C40 120.5(7)
C44 C45 H45 119.7
C40 C45 H45 119.7
O1 C46 C47 123.5(7)
O1 C46 C51 123.5(7)
C47 C46 C51 113.0(6)
C48 C47 C46 125.0(7)
C48 C47 Br1 118.3(6)
C46 C47 Br1 116.4(5)
C49 C48 C47 117.5(8)
C49 C48 H48 121.3
C47 C48 H48 121.3
C48 C49 C50 120.9(8)
C48 C49 H49 119.5
C50 C49 H49 119.5
C51 C50 C49 120.1(8)
C51 C50 H50 120.0
C49 C50 H50 120.0
C50 C51 C46 123.5(8)
C50 C51 Br2 120.8(6)
C46 C51 Br2 115.8(5)

loop_
_geom_bond_atom_site_label_1
_geom_bond_atom_site_label_2
_geom_bond_distance
Ni1 O1 1.905(5)
Ni1 N1 2.024(6)
Ni1 N5 2.027(6)
Ni1 N3 2.043(6)
Ni1 Br1 2.6846(12)
Br1 C47 1.895(8)
Br2 C51 1.901(7)
O1 C46 1.282(8)
N1 C1 1.362(8)
N1 N2 1.379(7)
N2 C3 1.357(9)
N2 B1 1.544(10)
N3 C4 1.356(8)
N3 N4 1.377(7)
N4 C6 1.355(8)
N4 B1 1.526(10)
N5 C7 1.337(9)
N5 N6 1.363(7)
N6 C9 1.363(9)
N6 B1 1.538(10)
B1 H1 1.0000
C1 C2 1.400(9)
C1 C10 1.463(9)
C2 C3 1.368(9)
C2 H2 0.9500
C3 C16 1.458(9)
C4 C5 1.396(9)
C4 C22 1.462(9)
C5 C6 1.390(9)
C5 H5 0.9500
C6 C28 1.468(9)
C7 C8 1.367(9)
C7 C34 1.483(10)
C8 C9 1.391(10)
C8 H8 0.9500
C9 C40 1.473(9)
C10 C11 1.375(10)
C10 C15 1.394(10)
C11 C12 1.378(9)
C11 H11 0.9500
C12 C13 1.388(10)
C12 H12 0.9500
C13 C14 1.384(11)
C13 H13 0.9500
C14 C15 1.383(10)
C14 H14 0.9500
C15 H15 0.9500
C16 C21 1.377(9)
C16 C17 1.393(9)
C17 C18 1.380(9)
C17 H17 0.9500
C18 C19 1.371(10)
C18 H18 0.9500
C19 C20 1.376(10)
C19 H19 0.9500
C20 C21 1.386(9)
C20 H20 0.9500
C21 H21 0.9500
C22 C27 1.361(10)
C22 C23 1.386(10)
C23 C24 1.386(10)
C23 H23 0.9500
C24 C25 1.372(11)
C24 H24 0.9500
C25 C26 1.390(11)
C25 H25 0.9500
C26 C27 1.380(10)
C26 H26 0.9500
C27 H27 0.9500
C28 C33 1.385(9)
C28 C29 1.395(9)
C29 C30 1.402(9)
C29 H29 0.9500
C30 C31 1.387(10)
C30 H30 0.9500
C31 C32 1.389(10)
C31 H31 0.9500
C32 C33 1.372(9)
C32 H32 0.9500
C33 H33 0.9500
C34 C35 1.383(10)
C34 C39 1.395(10)
C35 C36 1.368(10)
C35 H35 0.9500
C36 C37 1.383(10)
C36 H36 0.9500
C37 C38 1.356(11)
C37 H37 0.9500
C38 C39 1.384(10)
C38 H38 0.9500
C39 H39 0.9500
C40 C45 1.393(9)
C40 C41 1.401(9)
C41 C42 1.379(9)
C41 H41 0.9500
C42 C43 1.368(9)
C42 H42 0.9500
C43 C44 1.395(10)
C43 H43 0.9500
C44 C45 1.370(9)
C44 H44 0.9500
C45 H45 0.9500
C46 C47 1.412(10)
C46 C51 1.414(10)
C47 C48 1.391(10)
C48 C49 1.371(11)
C48 H48 0.9500
C49 C50 1.381(11)
C49 H49 0.9500
C50 C51 1.365(10)
C50 H50 0.9500

loop_
_geom_torsion_atom_site_label_1
_geom_torsion_atom_site_label_2
_geom_torsion_atom_site_label_3
_geom_torsion_atom_site_label_4
_geom_torsion
O1 Ni1 Br1 C47 -3.4(3)
N1 Ni1 Br1 C47 114.8(3)
N5 Ni1 Br1 C47 -150.7(3)
N3 Ni1 Br1 C47 -66.7(13)
N1 Ni1 O1 C46 -82.8(6)
N5 Ni1 O1 C46 86.2(7)
N3 Ni1 O1 C46 -179.8(6)
Br1 Ni1 O1 C46 6.8(6)
O1 Ni1 N1 C1 35.2(8)
N5 Ni1 N1 C1 -138.7(7)
N3 Ni1 N1 C1 133.8(7)
Br1 Ni1 N1 C1 -46.4(7)
O1 Ni1 N1 N2 -145.3(4)
N5 Ni1 N1 N2 40.8(4)
N3 Ni1 N1 N2 -46.7(4)
Br1 Ni1 N1 N2 133.1(4)
C1 N1 N2 C3 -2.3(7)
Ni1 N1 N2 C3 178.0(4)
C1 N1 N2 B1 -176.3(6)
Ni1 N1 N2 B1 4.1(7)
O1 Ni1 N3 C4 -19.4(8)
N1 Ni1 N3 C4 -138.5(8)
N5 Ni1 N3 C4 127.3(8)
Br1 Ni1 N3 C4 43.0(18)
O1 Ni1 N3 N4 159.7(4)
N1 Ni1 N3 N4 40.7(4)
N5 Ni1 N3 N4 -53.5(4)
Br1 Ni1 N3 N4 -137.8(11)
C4 N3 N4 C6 -0.2(7)
Ni1 N3 N4 C6 -179.6(4)
C4 N3 N4 B1 -173.4(6)
Ni1 N3 N4 B1 7.2(7)
O1 Ni1 N5 C7 -38.3(9)
N1 Ni1 N5 C7 132.0(7)
N3 Ni1 N5 C7 -134.8(7)
Br1 Ni1 N5 C7 37.8(7)
O1 Ni1 N5 N6 151.0(4)
N1 Ni1 N5 N6 -38.7(4)
N3 Ni1 N5 N6 54.5(4)
Br1 Ni1 N5 N6 -132.9(4)
C7 N5 N6 C9 -1.3(7)
Ni1 N5 N6 C9 172.3(4)
C7 N5 N6 B1 178.2(6)
Ni1 N5 N6 B1 -8.2(7)
C6 N4 B1 N6 -117.1(7)
N3 N4 B1 N6 54.7(8)
C6 N4 B1 N2 124.1(7)
N3 N4 B1 N2 -64.1(8)
N5 N6 B1 N4 -54.2(8)
C9 N6 B1 N4 125.2(7)
N5 N6 B1 N2 65.7(7)
C9 N6 B1 N2 -114.9(8)
C3 N2 B1 N4 -116.1(8)
N1 N2 B1 N4 56.5(8)
C3 N2 B1 N6 124.8(7)
N1 N2 B1 N6 -62.6(7)
N2 N1 C1 C2 1.2(7)
Ni1 N1 C1 C2 -179.3(5)
N2 N1 C1 C10 -179.6(6)
Ni1 N1 C1 C10 -0.1(11)
N1 C1 C2 C3 0.4(8)
C10 C1 C2 C3 -178.9(7)
N1 N2 C3 C2 2.6(8)
B1 N2 C3 C2 175.6(7)
N1 N2 C3 C16 -176.1(6)
B1 N2 C3 C16 -3.0(11)
C1 C2 C3 N2 -1.8(8)
C1 C2 C3 C16 176.8(7)
N4 N3 C4 C5 -1.0(8)
Ni1 N3 C4 C5 178.2(6)
N4 N3 C4 C22 174.4(6)
Ni1 N3 C4 C22 -6.5(12)
N3 C4 C5 C6 1.7(8)
C22 C4 C5 C6 -173.6(7)
N3 N4 C6 C5 1.3(8)
B1 N4 C6 C5 173.7(7)
N3 N4 C6 C28 -173.8(6)
B1 N4 C6 C28 -1.3(11)
C4 C5 C6 N4 -1.8(8)
C4 C5 C6 C28 172.9(7)
N6 N5 C7 C8 2.1(8)
Ni1 N5 C7 C8 -169.1(5)
N6 N5 C7 C34 -172.6(6)
Ni1 N5 C7 C34 16.2(11)
N5 C7 C8 C9 -2.0(8)
C34 C7 C8 C9 172.4(7)
N5 N6 C9 C8 0.1(8)
B1 N6 C9 C8 -179.3(6)
N5 N6 C9 C40 179.6(6)
B1 N6 C9 C40 0.1(12)
C7 C8 C9 N6 1.1(8)
C7 C8 C9 C40 -178.3(7)
N1 C1 C10 C11 -41.0(11)
C2 C1 C10 C11 138.1(8)
N1 C1 C10 C15 141.9(7)
C2 C1 C10 C15 -39.0(11)
C15 C10 C11 C12 0.3(11)
C1 C10 C11 C12 -176.7(7)
C10 C11 C12 C13 0.8(11)
C11 C12 C13 C14 -1.1(12)
C12 C13 C14 C15 0.4(12)
C13 C14 C15 C10 0.7(12)
C11 C10 C15 C14 -1.1(12)
C1 C10 C15 C14 176.1(7)
N2 C3 C16 C21 133.6(7)
C2 C3 C16 C21 -44.7(11)
N2 C3 C16 C17 -47.6(10)
C2 C3 C16 C17 134.1(8)
C21 C16 C17 C18 -3.1(10)
C3 C16 C17 C18 178.2(7)
C16 C17 C18 C19 1.8(11)
C17 C18 C19 C20 0.4(11)
C18 C19 C20 C21 -1.2(11)
C17 C16 C21 C20 2.3(10)
C3 C16 C21 C20 -179.0(6)
C19 C20 C21 C16 -0.1(11)
N3 C4 C22 C27 145.7(7)
C5 C4 C22 C27 -39.6(11)
N3 C4 C22 C23 -42.9(10)
C5 C4 C22 C23 131.7(8)
C27 C22 C23 C24 3.6(11)
C4 C22 C23 C24 -168.0(7)
C22 C23 C24 C25 -1.5(11)
C23 C24 C25 C26 -1.6(12)
C24 C25 C26 C27 2.4(12)
C23 C22 C27 C26 -2.7(11)
C4 C22 C27 C26 168.8(7)
C25 C26 C27 C22 -0.3(12)
N4 C6 C28 C33 -51.0(10)
C5 C6 C28 C33 135.1(8)
N4 C6 C28 C29 128.3(7)
C5 C6 C28 C29 -45.7(11)
C33 C28 C29 C30 2.7(11)
C6 C28 C29 C30 -176.6(7)
C28 C29 C30 C31 -0.3(11)
C29 C30 C31 C32 -0.8(11)
C30 C31 C32 C33 -0.6(11)
C31 C32 C33 C28 3.1(11)
C29 C28 C33 C32 -4.1(10)
C6 C28 C33 C32 175.2(7)
N5 C7 C34 C35 34.0(11)
C8 C7 C34 C35 -139.9(8)
N5 C7 C34 C39 -153.2(7)
C8 C7 C34 C39 33.0(12)
C39 C34 C35 C36 3.5(12)
C7 C34 C35 C36 176.5(7)
C34 C35 C36 C37 -0.1(12)
C35 C36 C37 C38 -1.7(12)
C36 C37 C38 C39 0.0(14)
C37 C38 C39 C34 3.5(14)
C35 C34 C39 C38 -5.2(12)
C7 C34 C39 C38 -178.3(8)
N6 C9 C40 C45 -45.9(11)
C8 C9 C40 C45 133.5(8)
N6 C9 C40 C41 133.1(7)
C8 C9 C40 C41 -47.5(11)
C45 C40 C41 C42 -0.9(11)
C9 C40 C41 C42 -180.0(7)
C40 C41 C42 C43 -0.2(12)
C41 C42 C43 C44 1.0(12)
C42 C43 C44 C45 -0.7(11)
C43 C44 C45 C40 -0.4(11)
C41 C40 C45 C44 1.2(10)
C9 C40 C45 C44 -179.8(7)
Ni1 O1 C46 C47 -8.1(10)
Ni1 O1 C46 C51 169.6(5)
O1 C46 C47 C48 177.2(7)
C51 C46 C47 C48 -0.7(11)
O1 C46 C47 Br1 2.9(10)
C51 C46 C47 Br1 -175.1(5)
Ni1 Br1 C47 C48 -173.4(6)
Ni1 Br1 C47 C46 1.4(6)
C46 C47 C48 C49 2.5(12)
Br1 C47 C48 C49 176.8(6)
C47 C48 C49 C50 -1.6(12)
C48 C49 C50 C51 -1.0(13)
C49 C50 C51 C46 3.0(12)
C49 C50 C51 Br2 -178.7(6)
O1 C46 C51 C50 -180.0(7)
C47 C46 C51 C50 -2.0(11)
O1 C46 C51 Br2 1.6(10)
C47 C46 C51 Br2 179.5(5)
